data_4501453
loop_
_publ_author_name
'Mukherjee, Debabrata'
'Thompson, Richard R.'
'Ellern, Arkady'
'Sadow, Aaron D.'

_publ_section_title
;
 Coordinatively Saturated Tris(oxazolinyl)borato Zinc Hydride-Catalyzed
 Cross Dehydrocoupling of Silanes and Alcohols
;
_journal_issue 7
_journal_name_full 'ACS Catalysis'
_journal_page_first 698
_journal_paper_doi 10.1021/cs2001016
_journal_volume 1
_journal_year 2011
_chemical_formula_sum 'C13 H20 O2 Si'
_chemical_formula_weight 236.38
_chemical_name_common Sad220
_space_group_IT_number 14
_symmetry_cell_setting monoclinic
_symmetry_space_group_name_Hall '-P 2ybc'
_symmetry_space_group_name_H-M 'P 1 21/c 1'
_atom_sites_solution_hydrogens geom
_atom_sites_solution_primary direct
_atom_sites_solution_secondary difmap
_audit_creation_method 'APEX2 v2010.11-3'
_cell_angle_alpha 90
_cell_angle_beta 97.5650(10)
_cell_angle_gamma 90
_cell_formula_units_Z 4
_cell_length_a 7.7423(4)
_cell_length_b 12.8158(7)
_cell_length_c 13.6032(8)
_cell_measurement_reflns_used 8303
_cell_measurement_temperature 173.(2)
_cell_measurement_theta_max 28.2486
_cell_measurement_theta_min 2.1923
_cell_volume 1338.01(13)
_computing_cell_refinement 'SAINT V7.66A (Bruker AXS, 2009)'
_computing_data_collection 'APEX2 Suite (Bruker AXS, 2009)'
_computing_data_reduction 'SAINT V7.66A (Bruker AXS, 2009)'
_computing_molecular_graphics 'XSHELL (Bruker AXS, 2007)'
_computing_publication_material 'APEX2 Suite (Bruker AXS, 2009)'
_computing_structure_refinement 'SHELXL-97 (Sheldrick, 2008)'
_computing_structure_solution 'SHELXS-97 (Sheldrick, 2008)'
_diffrn_ambient_temperature 173.(2)
_diffrn_detector_area_resol_mean 8.3333
_diffrn_measured_fraction_theta_full 1.000
_diffrn_measured_fraction_theta_max 1.000
_diffrn_measurement_device_type ' BRUKER APEX2 CCD Diffractometer'
_diffrn_measurement_method '\w scan'
_diffrn_radiation_type MoK\a
_diffrn_radiation_wavelength 0.71073
_diffrn_reflns_av_R_equivalents 0.0218
_diffrn_reflns_av_sigmaI/netI 0.0169
_diffrn_reflns_limit_h_max 10
_diffrn_reflns_limit_h_min -10
_diffrn_reflns_limit_k_max 16
_diffrn_reflns_limit_k_min -17
_diffrn_reflns_limit_l_max 18
_diffrn_reflns_limit_l_min -17
_diffrn_reflns_number 13305
_diffrn_reflns_theta_full 28.25
_diffrn_reflns_theta_max 28.25
_diffrn_reflns_theta_min 2.19
_exptl_absorpt_coefficient_mu 0.161
_exptl_absorpt_correction_T_max 0.96
_exptl_absorpt_correction_T_min 0.88
_exptl_absorpt_correction_type multi-scan
_exptl_absorpt_process_details 'SADABS V2008/1 (Bruker AXS)'
_exptl_crystal_colour colourless
_exptl_crystal_density_diffrn 1.173
_exptl_crystal_density_method 'not measured'
_exptl_crystal_description block
_exptl_crystal_F_000 512
_exptl_crystal_size_max 0.34
_exptl_crystal_size_mid 0.32
_exptl_crystal_size_min 0.27
_refine_diff_density_max 0.386
_refine_diff_density_min -0.351
_refine_ls_extinction_coef 0.061(4)
_refine_ls_extinction_method SHELXL
_refine_ls_goodness_of_fit_ref 1.057
_refine_ls_hydrogen_treatment constr
_refine_ls_matrix_type full
_refine_ls_number_parameters 151
_refine_ls_number_reflns 3301
_refine_ls_number_restraints 0
_refine_ls_restrained_S_all 1.057
_refine_ls_R_factor_all 0.0405
_refine_ls_R_factor_gt 0.0382
_refine_ls_shift/su_max 0.000
_refine_ls_shift/su_mean 0.000
_refine_ls_structure_factor_coef Fsqd
_refine_ls_weighting_details 'calc w=1/[\s^2^(Fo^2^)+(0.0646P)^2^+0.3334P] where P=(Fo^2^+2Fc^2^)/3'
_refine_ls_weighting_scheme calc
_refine_ls_wR_factor_gt 0.1036
_refine_ls_wR_factor_ref 0.1060
_reflns_number_gt 3054
_reflns_number_total 3301
_reflns_threshold_expression >2sigma(I)
_cod_data_source_file cs2001016_si_005.cif
_cod_data_source_block I
_cod_database_code 4501453

loop_
_symmetry_equiv_pos_as_xyz
'x, y, z'
'-x, y+1/2, -z+1/2'
'-x, -y, -z'
'x, -y-1/2, z-1/2'

loop_
_atom_site_type_symbol
_atom_site_label
_atom_site_fract_x
_atom_site_fract_y
_atom_site_fract_z
_atom_site_U_iso_or_equiv
_atom_site_adp_type
_atom_site_calc_flag
_atom_site_refinement_flags
_atom_site_occupancy
Si Si1 0.16947(4) 0.35228(2) 0.09141(2) 0.02268(12) Uani d . 1
O O1 -0.04186(10) 0.37393(6) 0.08603(7) 0.02819(19) Uani d . 1
O O2 0.16669(10) 0.22773(6) 0.12249(6) 0.02431(18) Uani d . 1
C C1 0.53771(17) 0.52155(12) 0.34144(12) 0.0436(3) Uani d . 1
H H1 0.6136 0.5555 0.3921 0.052 Uiso calc R 1
C C2 0.46294(17) 0.42703(11) 0.36050(11) 0.0401(3) Uani d . 1
H H2 0.4869 0.3961 0.4243 0.048 Uiso calc R 1
C C3 0.35225(15) 0.37709(10) 0.28598(9) 0.0312(3) Uani d . 1
H H3 0.3023 0.3118 0.2996 0.037 Uiso calc R 1
C C4 0.31322(14) 0.42097(8) 0.19160(9) 0.0263(2) Uani d . 1
C C5 -0.12735(14) 0.28544(8) 0.12586(8) 0.0247(2) Uani d . 1
C C6 -0.31197(16) 0.28001(10) 0.07183(11) 0.0353(3) Uani d . 1
H H6A -0.3768 0.3421 0.0876 0.053 Uiso calc R 1
H H6B -0.3699 0.2174 0.0929 0.053 Uiso calc R 1
H H6C -0.3082 0.2769 0.0002 0.053 Uiso calc R 1
C C7 0.23722(17) 0.38088(11) -0.03091(9) 0.0351(3) Uani d . 1
H H7A 0.1745 0.3349 -0.081 0.053 Uiso calc R 1
H H7B 0.3629 0.3692 -0.0281 0.053 Uiso calc R 1
H H7C 0.2102 0.4538 -0.0486 0.053 Uiso calc R 1
C C8 -0.01178(14) 0.18890(8) 0.10701(8) 0.0238(2) Uani d . 1
C C9 -0.02374(17) 0.09864(10) 0.17796(10) 0.0346(3) Uani d . 1
H H9A 0.0479 0.0406 0.1596 0.052 Uiso calc R 1
H H9B -0.1453 0.0759 0.1744 0.052 Uiso calc R 1
H H9C 0.0184 0.1211 0.2457 0.052 Uiso calc R 1
C C10 -0.13328(17) 0.30567(12) 0.23581(9) 0.0364(3) Uani d . 1
H H10A -0.0144 0.3063 0.271 0.055 Uiso calc R 1
H H10B -0.2006 0.2504 0.263 0.055 Uiso calc R 1
H H10C -0.1886 0.3733 0.2441 0.055 Uiso calc R 1
C C11 -0.04734(18) 0.15030(10) 0.00004(10) 0.0352(3) Uani d . 1
H H11A -0.055 0.2101 -0.0452 0.053 Uiso calc R 1
H H11B -0.1575 0.1116 -0.0094 0.053 Uiso calc R 1
H H11C 0.0477 0.1044 -0.0139 0.053 Uiso calc R 1
C C12 0.39109(18) 0.51682(10) 0.17494(10) 0.0370(3) Uani d . 1
H H12 0.3675 0.5487 0.1116 0.044 Uiso calc R 1
C C13 0.50222(19) 0.56634(12) 0.24919(13) 0.0455(4) Uani d . 1
H H13 0.5537 0.6313 0.2361 0.055 Uiso calc R 1

loop_
_atom_site_aniso_label
_atom_site_aniso_U_11
_atom_site_aniso_U_22
_atom_site_aniso_U_33
_atom_site_aniso_U_12
_atom_site_aniso_U_13
_atom_site_aniso_U_23
Si1 0.02317(17) 0.02036(17) 0.02491(18) 0.00196(10) 0.00464(11) 0.00164(10)
O1 0.0250(4) 0.0211(4) 0.0389(5) 0.0031(3) 0.0058(3) 0.0042(3)
O2 0.0229(4) 0.0202(4) 0.0292(4) 0.0019(3) 0.0009(3) 0.0010(3)
C1 0.0274(6) 0.0469(8) 0.0562(8) -0.0042(5) 0.0039(5) -0.0229(7)
C2 0.0332(6) 0.0443(7) 0.0400(7) 0.0049(5) -0.0049(5) -0.0079(6)
C3 0.0286(5) 0.0273(5) 0.0364(6) 0.0008(4) -0.0004(4) -0.0012(5)
C4 0.0243(5) 0.0231(5) 0.0326(5) -0.0006(4) 0.0077(4) -0.0031(4)
C5 0.0234(5) 0.0235(5) 0.0272(5) -0.0001(4) 0.0035(4) -0.0007(4)
C6 0.0239(5) 0.0369(7) 0.0437(7) 0.0008(4) -0.0004(5) 0.0009(5)
C7 0.0353(6) 0.0415(7) 0.0296(6) 0.0027(5) 0.0080(5) 0.0074(5)
C8 0.0242(5) 0.0212(5) 0.0249(5) -0.0012(4) -0.0007(4) -0.0006(4)
C9 0.0363(6) 0.0266(6) 0.0395(6) -0.0039(5) -0.0003(5) 0.0083(5)
C10 0.0362(6) 0.0429(7) 0.0317(6) -0.0035(5) 0.0111(5) -0.0085(5)
C11 0.0401(7) 0.0337(6) 0.0302(6) 0.0014(5) -0.0014(5) -0.0100(5)
C12 0.0424(7) 0.0300(6) 0.0416(7) -0.0095(5) 0.0166(5) -0.0035(5)
C13 0.0412(7) 0.0361(7) 0.0628(9) -0.0156(5) 0.0202(6) -0.0161(6)

loop_
_atom_type_symbol
_atom_type_description
_atom_type_scat_dispersion_real
_atom_type_scat_dispersion_imag
_atom_type_scat_source
C C 0.0033 0.0016 'International Tables Vol C Tables 4.2.6.8 and 6.1.1.4'
H H 0.0000 0.0000 'International Tables Vol C Tables 4.2.6.8 and 6.1.1.4'
O O 0.0106 0.0060 'International Tables Vol C Tables 4.2.6.8 and 6.1.1.4'
Si Si 0.0817 0.0704 'International Tables Vol C Tables 4.2.6.8 and 6.1.1.4'

loop_
_geom_angle_atom_site_label_1
_geom_angle_atom_site_label_2
_geom_angle_atom_site_label_3
_geom_angle
O1 Si1 O2 97.32(4)
O1 Si1 C7 108.91(5)
O2 Si1 C7 115.93(5)
O1 Si1 C4 116.48(5)
O2 Si1 C4 107.22(5)
C7 Si1 C4 110.63(6)
C5 O1 Si1 110.46(6)
C8 O2 Si1 109.70(6)
C13 C1 C2 119.94(12)
C13 C1 H1 120.0
C2 C1 H1 120.0
C1 C2 C3 119.92(13)
C1 C2 H2 120.0
C3 C2 H2 120.0
C2 C3 C4 121.41(12)
C2 C3 H3 119.3
C4 C3 H3 119.3
C3 C4 C12 117.13(11)
C3 C4 Si1 121.19(9)
C12 C4 Si1 121.64(9)
O1 C5 C6 107.51(9)
O1 C5 C10 107.88(9)
C6 C5 C10 109.53(10)
O1 C5 C8 104.90(8)
C6 C5 C8 113.91(9)
C10 C5 C8 112.72(9)
C5 C6 H6A 109.5
C5 C6 H6B 109.5
H6A C6 H6B 109.5
C5 C6 H6C 109.5
H6A C6 H6C 109.5
H6B C6 H6C 109.5
Si1 C7 H7A 109.5
Si1 C7 H7B 109.5
H7A C7 H7B 109.5
Si1 C7 H7C 109.5
H7A C7 H7C 109.5
H7B C7 H7C 109.5
O2 C8 C9 107.73(9)
O2 C8 C11 107.26(9)
C9 C8 C11 109.92(10)
O2 C8 C5 104.92(8)
C9 C8 C5 114.44(10)
C11 C8 C5 112.10(9)
C8 C9 H9A 109.5
C8 C9 H9B 109.5
H9A C9 H9B 109.5
C8 C9 H9C 109.5
H9A C9 H9C 109.5
H9B C9 H9C 109.5
C5 C10 H10A 109.5
C5 C10 H10B 109.5
H10A C10 H10B 109.5
C5 C10 H10C 109.5
H10A C10 H10C 109.5
H10B C10 H10C 109.5
C8 C11 H11A 109.5
C8 C11 H11B 109.5
H11A C11 H11B 109.5
C8 C11 H11C 109.5
H11A C11 H11C 109.5
H11B C11 H11C 109.5
C13 C12 C4 121.41(13)
C13 C12 H12 119.3
C4 C12 H12 119.3
C1 C13 C12 120.18(13)
C1 C13 H13 119.9
C12 C13 H13 119.9

loop_
_geom_bond_atom_site_label_1
_geom_bond_atom_site_label_2
_geom_bond_distance
Si1 O1 1.6516(8)
Si1 O2 1.6521(8)
Si1 C7 1.8461(12)
Si1 C4 1.8632(12)
O1 C5 1.4534(13)
O2 C8 1.4576(12)
C1 C13 1.374(2)
C1 C2 1.382(2)
C1 H1 0.95
C2 C3 1.3938(17)
C2 H2 0.95
C3 C4 1.3977(17)
C3 H3 0.95
C4 C12 1.4000(16)
C5 C6 1.5204(16)
C5 C10 1.5246(16)
C5 C8 1.5677(15)
C6 H6A 0.98
C6 H6B 0.98
C6 H6C 0.98
C7 H7A 0.98
C7 H7B 0.98
C7 H7C 0.98
C8 C9 1.5171(16)
C8 C11 1.5272(16)
C9 H9A 0.98
C9 H9B 0.98
C9 H9C 0.98
C10 H10A 0.98
C10 H10B 0.98
C10 H10C 0.98
C11 H11A 0.98
C11 H11B 0.98
C11 H11C 0.98
C12 C13 1.391(2)
C12 H12 0.95
C13 H13 0.95
